data_4107298
loop_
_publ_author_name
'Ming He'
'Jeffrey W. Bode'

_publ_section_title
;
 Enantioselective, NHC-Catalyzed Bicyclo-\b-Lactam Formation via Direct
 Annulations of Enals and Unsaturated N-Sulfonyl Ketimines
;
_journal_name_full 'Journal of the American Chemical Society'
_journal_page_first 418
_journal_page_last 419
_journal_paper_doi 10.1021/ja0778592
_journal_volume 130
_journal_year 2008
_chemical_absolute_configuration ad
_chemical_formula_sum 'C26 H25 N O4 S'
_chemical_formula_weight 447.53
_chemical_name_systematic
; 
 ? 
;
_space_group_IT_number 19
_symmetry_cell_setting orthorhombic
_symmetry_space_group_name_Hall 'P 2ac 2ab'
_symmetry_space_group_name_H-M 'P 21 21 21'
_atom_sites_solution_hydrogens geom
_atom_sites_solution_primary direct
_atom_sites_solution_secondary difmap
_audit_creation_method SHELXL-97
_cell_angle_alpha 90.00
_cell_angle_beta 90.00
_cell_angle_gamma 90.00
_cell_formula_units_Z 8
_cell_length_a 10.549(2)
_cell_length_b 11.907(3)
_cell_length_c 36.842(8)
_cell_measurement_temperature 293(2)
_cell_volume 4627.6(18)
_computing_structure_refinement 'SHELXL-97 (Sheldrick, 1997)'
_computing_structure_solution 'SHELXS-97 (Sheldrick, 1990)'
_diffrn_ambient_temperature 293(2)
_diffrn_measured_fraction_theta_full 0.895
_diffrn_measured_fraction_theta_max 0.895
_diffrn_measurement_device_type 'CCD area detector'
_diffrn_measurement_method 'omega scan'
_diffrn_radiation_monochromator graphite
_diffrn_radiation_source 'fine-focus sealed tube'
_diffrn_radiation_type MoK\a
_diffrn_radiation_wavelength 0.71073
_diffrn_reflns_av_R_equivalents 0.0918
_diffrn_reflns_av_sigmaI/netI 0.1114
_diffrn_reflns_limit_h_max 11
_diffrn_reflns_limit_h_min -11
_diffrn_reflns_limit_k_max 12
_diffrn_reflns_limit_k_min -12
_diffrn_reflns_limit_l_max 37
_diffrn_reflns_limit_l_min -37
_diffrn_reflns_number 18385
_diffrn_reflns_theta_full 22.61
_diffrn_reflns_theta_max 22.61
_diffrn_reflns_theta_min 1.80
_exptl_absorpt_coefficient_mu 0.172
_exptl_absorpt_correction_T_max 0.402
_exptl_absorpt_correction_T_min 0.203
_exptl_absorpt_correction_type empirical
_exptl_absorpt_process_details 'Psi scan'
_exptl_crystal_colour colorless
_exptl_crystal_density_diffrn 1.285
_exptl_crystal_description plate
_exptl_crystal_F_000 1888
_exptl_crystal_size_max 0.3
_exptl_crystal_size_mid 0.2
_exptl_crystal_size_min 0.1
_refine_diff_density_max 0.249
_refine_diff_density_min -0.137
_refine_diff_density_rms 0.038
_refine_ls_abs_structure_details 'Flack H D (1983), Acta Cryst. A39, 876-881'
_refine_ls_abs_structure_Flack 0.12(10)
_refine_ls_extinction_method none
_refine_ls_goodness_of_fit_ref 0.856
_refine_ls_hydrogen_treatment mixed
_refine_ls_matrix_type full
_refine_ls_number_parameters 599
_refine_ls_number_reflns 5212
_refine_ls_number_restraints 0
_refine_ls_restrained_S_all 0.856
_refine_ls_R_factor_all 0.1073
_refine_ls_R_factor_gt 0.0480
_refine_ls_shift/su_max 0.100
_refine_ls_shift/su_mean 0.001
_refine_ls_structure_factor_coef Fsqd
_refine_ls_weighting_details 'calc w=1/[\s^2^(Fo^2^)+(0.0408P)^2^+0.0000P] where P=(Fo^2^+2Fc^2^)/3'
_refine_ls_weighting_scheme calc
_refine_ls_wR_factor_gt 0.0921
_refine_ls_wR_factor_ref 0.1043
_reflns_number_gt 2831
_reflns_number_total 5212
_reflns_threshold_expression >2sigma(I)
_cod_data_source_file ja0778592-file003.cif
_cod_data_source_block hm1
_cod_original_cell_volume 4627.5(18)
_cod_database_code 4107298

loop_
_symmetry_equiv_pos_as_xyz
'x, y, z'
'-x+1/2, -y, z+1/2'
'-x, y+1/2, -z+1/2'
'x+1/2, -y+1/2, -z'

loop_
_atom_site_label
_atom_site_type_symbol
_atom_site_fract_x
_atom_site_fract_y
_atom_site_fract_z
_atom_site_U_iso_or_equiv
_atom_site_adp_type
_atom_site_occupancy
_atom_site_symmetry_multiplicity
_atom_site_calc_flag
_atom_site_refinement_flags
C1 C 0.5269(7) 0.3719(6) 0.51469(18) 0.081(2) Uani 1 1 d .
C2 C 0.6540(6) 0.3992(5) 0.4983(2) 0.0684(18) Uani 1 1 d .
H2 H 0.725(5) 0.353(4) 0.5071(13) 0.082 Uiso 1 1 calc .
C3 C 0.6435(6) 0.5178(5) 0.51551(19) 0.0711(18) Uani 1 1 d .
C4 C 0.6291(5) 0.5981(4) 0.48363(17) 0.0752(18) Uani 1 1 d .
H4A H 0.5691 0.6572 0.4894 0.090 Uiso 1 1 calc R
H4B H 0.7100 0.6322 0.4776 0.090 Uiso 1 1 calc R
C5 C 0.5815(6) 0.5285(5) 0.4523(2) 0.0780(19) Uani 1 1 d .
H5 H 0.491(4) 0.515(4) 0.4569(15) 0.094 Uiso 1 1 calc .
C6 C 0.6491(6) 0.4162(5) 0.4573(2) 0.076(2) Uani 1 1 d .
H6 H 0.598(4) 0.356(4) 0.4463(15) 0.091 Uiso 1 1 calc .
C7 C 0.7842(6) 0.4150(6) 0.44075(17) 0.127(3) Uani 1 1 d .
H7A H 0.8323 0.4767 0.4503 0.190 Uiso 1 1 calc R
H7B H 0.7785 0.4219 0.4148 0.190 Uiso 1 1 calc R
H7C H 0.8255 0.3456 0.4468 0.190 Uiso 1 1 calc R
C8 C 0.2853(6) 0.5449(6) 0.50870(19) 0.077(2) Uani 1 1 d .
C9 C 0.2871(7) 0.6295(6) 0.4838(3) 0.091(2) Uani 1 1 d .
H9 H 0.3401 0.6909 0.4874 0.109 Uiso 1 1 calc R
C10 C 0.2110(8) 0.6250(6) 0.4533(2) 0.097(2) Uani 1 1 d .
H10 H 0.2098 0.6846 0.4370 0.116 Uiso 1 1 calc R
C11 C 0.1372(7) 0.5320(7) 0.4473(3) 0.098(3) Uani 1 1 d .
C12 C 0.1339(7) 0.4457(6) 0.4724(3) 0.105(3) Uani 1 1 d .
H12 H 0.0827 0.3832 0.4686 0.126 Uiso 1 1 calc R
C13 C 0.2087(7) 0.4534(6) 0.5038(2) 0.094(2) Uani 1 1 d .
H13 H 0.2062 0.3966 0.5211 0.112 Uiso 1 1 calc R
C14 C 0.0611(8) 0.6024(7) 0.3902(2) 0.165(4) Uani 1 1 d .
H14A H 0.0364 0.6720 0.4013 0.248 Uiso 1 1 calc R
H14B H 0.0009 0.5827 0.3718 0.248 Uiso 1 1 calc R
H14C H 0.1436 0.6106 0.3795 0.248 Uiso 1 1 calc R
C15 C 0.7387(7) 0.5488(5) 0.5446(3) 0.0745(19) Uani 1 1 d .
C16 C 0.8628(8) 0.5671(5) 0.5339(2) 0.098(2) Uani 1 1 d .
H16 H 0.8843 0.5582 0.5096 0.117 Uiso 1 1 calc R
C17 C 0.9568(7) 0.5985(6) 0.5587(3) 0.111(3) Uani 1 1 d .
H17 H 1.0395 0.6117 0.5509 0.134 Uiso 1 1 calc R
C18 C 0.9244(9) 0.6095(6) 0.5948(3) 0.115(3) Uani 1 1 d .
H18 H 0.9850 0.6323 0.6116 0.138 Uiso 1 1 calc R
C19 C 0.8031(11) 0.5869(7) 0.6061(2) 0.143(3) Uani 1 1 d .
H19 H 0.7829 0.5892 0.6306 0.172 Uiso 1 1 calc R
C20 C 0.7110(8) 0.5608(6) 0.5807(3) 0.118(3) Uani 1 1 d .
H20 H 0.6278 0.5510 0.5884 0.142 Uiso 1 1 calc R
C21 C 0.5906(7) 0.5812(6) 0.4150(2) 0.0768(18) Uani 1 1 d .
C22 C 0.6715(6) 0.6672(7) 0.4063(2) 0.094(2) Uani 1 1 d .
H22 H 0.7236 0.6970 0.4243 0.113 Uiso 1 1 calc R
C23 C 0.6781(8) 0.7109(7) 0.3715(3) 0.114(3) Uani 1 1 d .
H23 H 0.7340 0.7692 0.3664 0.137 Uiso 1 1 calc R
C24 C 0.6022(10) 0.6680(8) 0.3446(2) 0.112(3) Uani 1 1 d .
H24 H 0.6059 0.6969 0.3212 0.134 Uiso 1 1 calc R
C25 C 0.5224(9) 0.5837(8) 0.3527(3) 0.126(3) Uani 1 1 d .
H25 H 0.4711 0.5542 0.3345 0.151 Uiso 1 1 calc R
C26 C 0.5143(7) 0.5390(5) 0.3877(3) 0.103(2) Uani 1 1 d .
H26 H 0.4578 0.4810 0.3926 0.123 Uiso 1 1 calc R
C27 C 0.3282(5) 0.5312(5) 0.18270(17) 0.0676(18) Uani 1 1 d .
C28 C 0.2860(5) 0.6210(5) 0.15615(18) 0.0710(19) Uani 1 1 d .
H28 H 0.294(5) 0.601(4) 0.1305(14) 0.085 Uiso 1 1 calc .
C29 C 0.3937(5) 0.6971(4) 0.17118(16) 0.0612(16) Uani 1 1 d .
C30 C 0.3266(5) 0.7966(4) 0.18917(16) 0.0746(18) Uani 1 1 d .
H30A H 0.3711 0.8199 0.2109 0.090 Uiso 1 1 calc R
H30B H 0.3214 0.8599 0.1727 0.090 Uiso 1 1 calc R
C31 C 0.1944(6) 0.7524(5) 0.19842(19) 0.074(2) Uani 1 1 d .
H31 H 0.205(5) 0.704(4) 0.2196(15) 0.089 Uiso 1 1 calc .
C32 C 0.1597(5) 0.6755(5) 0.16661(19) 0.0679(19) Uani 1 1 d .
H32 H 0.101(4) 0.617(4) 0.1750(13) 0.081 Uiso 1 1 calc .
C33 C 0.1014(6) 0.7384(6) 0.13514(18) 0.118(2) Uani 1 1 d .
H33A H 0.1592 0.7953 0.1269 0.176 Uiso 1 1 calc R
H33B H 0.0237 0.7729 0.1428 0.176 Uiso 1 1 calc R
H33C H 0.0844 0.6870 0.1157 0.176 Uiso 1 1 calc R
C34 C 0.6299(5) 0.4967(5) 0.21902(14) 0.0597(16) Uani 1 1 d .
C35 C 0.6123(5) 0.3825(5) 0.21550(14) 0.0676(17) Uani 1 1 d .
H35 H 0.5343 0.3517 0.2217 0.081 Uiso 1 1 calc R
C36 C 0.7062(6) 0.3129(4) 0.20310(17) 0.0767(19) Uani 1 1 d .
H36 H 0.6913 0.2362 0.2011 0.092 Uiso 1 1 calc R
C37 C 0.8235(6) 0.3564(5) 0.19348(17) 0.0713(18) Uani 1 1 d .
C38 C 0.8427(5) 0.4709(5) 0.19748(18) 0.089(2) Uani 1 1 d .
H38 H 0.9214 0.5013 0.1917 0.107 Uiso 1 1 calc R
C39 C 0.7472(6) 0.5410(5) 0.20987(17) 0.083(2) Uani 1 1 d .
H39 H 0.7618 0.6178 0.2120 0.099 Uiso 1 1 calc R
C40 C 1.0319(6) 0.3285(5) 0.1698(2) 0.126(3) Uani 1 1 d .
H40A H 1.0204 0.3774 0.1493 0.190 Uiso 1 1 calc R
H40B H 1.0873 0.2678 0.1631 0.190 Uiso 1 1 calc R
H40C H 1.0687 0.3699 0.1895 0.190 Uiso 1 1 calc R
C41 C 0.5076(6) 0.7267(5) 0.1486(2) 0.0757(19) Uani 1 1 d .
C42 C 0.5225(8) 0.6892(6) 0.1140(3) 0.118(3) Uani 1 1 d .
H42 H 0.4609 0.6423 0.1042 0.142 Uiso 1 1 calc R
C43 C 0.6259(11) 0.7183(7) 0.0930(3) 0.145(4) Uani 1 1 d .
H43 H 0.6301 0.6979 0.0687 0.174 Uiso 1 1 calc R
C44 C 0.7216(10) 0.7777(9) 0.1088(4) 0.141(4) Uani 1 1 d .
H44 H 0.7962 0.7890 0.0959 0.170 Uiso 1 1 calc R
C45 C 0.7112(8) 0.8217(7) 0.1433(3) 0.122(3) Uani 1 1 d .
H45 H 0.7730 0.8691 0.1528 0.146 Uiso 1 1 calc R
C46 C 0.6062(8) 0.7928(6) 0.1630(2) 0.101(2) Uani 1 1 d .
H46 H 0.5997 0.8177 0.1869 0.121 Uiso 1 1 calc R
C47 C 0.0932(6) 0.8386(5) 0.20841(16) 0.0721(18) Uani 1 1 d .
C48 C -0.0189(7) 0.7997(5) 0.22365(18) 0.093(2) Uani 1 1 d .
H48 H -0.0288 0.7232 0.2277 0.112 Uiso 1 1 calc R
C49 C -0.1145(7) 0.8707(9) 0.2328(2) 0.117(3) Uani 1 1 d .
H49 H -0.1879 0.8425 0.2434 0.141 Uiso 1 1 calc R
C50 C -0.1036(8) 0.9824(9) 0.2264(2) 0.120(3) Uani 1 1 d .
H50 H -0.1701 1.0308 0.2320 0.144 Uiso 1 1 calc R
C51 C 0.0063(9) 1.0232(6) 0.2118(2) 0.113(2) Uani 1 1 d .
H51 H 0.0157 1.1001 0.2081 0.135 Uiso 1 1 calc R
C52 C 0.1029(6) 0.9515(6) 0.20247(17) 0.095(2) Uani 1 1 d .
H52 H 0.1762 0.9802 0.1920 0.114 Uiso 1 1 calc R
N1 N 0.5179(4) 0.4803(4) 0.53097(13) 0.0785(15) Uani 1 1 d .
N2 N 0.4189(4) 0.6017(4) 0.19840(12) 0.0644(13) Uani 1 1 d .
O1 O 0.4527(4) 0.2966(3) 0.51408(14) 0.1128(18) Uani 1 1 d .
O2 O 0.3357(4) 0.4837(4) 0.57422(13) 0.1295(18) Uani 1 1 d .
O3 O 0.4319(4) 0.6622(3) 0.55120(11) 0.1069(15) Uani 1 1 d .
O4 O 0.0647(5) 0.5165(5) 0.4170(2) 0.134(2) Uani 1 1 d .
O5 O 0.3002(4) 0.4365(3) 0.18952(12) 0.0949(15) Uani 1 1 d .
O6 O 0.5606(3) 0.6907(3) 0.24274(10) 0.0861(13) Uani 1 1 d .
O7 O 0.4364(3) 0.5219(3) 0.26021(11) 0.0919(13) Uani 1 1 d .
O8 O 0.9109(4) 0.2838(3) 0.18085(12) 0.0987(15) Uani 1 1 d .
S1 S 0.38988(17) 0.54951(17) 0.54583(6) 0.0953(6) Uani 1 1 d .
S2 S 0.51047(15) 0.58302(13) 0.23423(5) 0.0738(5) Uani 1 1 d .

loop_
_atom_site_aniso_label
_atom_site_aniso_U_11
_atom_site_aniso_U_22
_atom_site_aniso_U_33
_atom_site_aniso_U_23
_atom_site_aniso_U_13
_atom_site_aniso_U_12
C1 0.095(6) 0.064(5) 0.085(6) 0.017(5) 0.000(5) 0.011(4)
C2 0.079(5) 0.063(4) 0.063(6) 0.004(4) -0.001(4) 0.001(3)
C3 0.091(5) 0.057(4) 0.065(6) 0.003(4) 0.007(5) 0.011(3)
C4 0.091(4) 0.058(4) 0.076(6) 0.005(4) 0.004(4) 0.009(3)
C5 0.095(5) 0.065(4) 0.073(6) 0.002(5) 0.005(5) -0.011(4)
C6 0.103(5) 0.064(4) 0.062(6) 0.006(4) 0.009(4) 0.022(4)
C7 0.135(6) 0.150(7) 0.095(6) -0.012(5) 0.019(5) 0.065(5)
C8 0.081(5) 0.071(5) 0.079(6) 0.017(5) 0.016(4) 0.011(4)
C9 0.080(5) 0.074(5) 0.117(8) 0.020(6) 0.017(5) 0.005(4)
C10 0.105(6) 0.079(6) 0.106(8) 0.027(5) 0.009(6) 0.027(5)
C11 0.082(5) 0.074(6) 0.138(10) -0.004(7) 0.017(6) 0.006(5)
C12 0.093(5) 0.071(5) 0.150(9) 0.006(6) 0.001(6) -0.017(4)
C13 0.090(5) 0.077(5) 0.114(8) 0.017(5) 0.024(5) -0.006(5)
C14 0.208(9) 0.164(8) 0.123(9) 0.038(7) -0.030(7) 0.031(7)
C15 0.077(5) 0.077(4) 0.070(7) -0.008(4) 0.006(5) 0.009(4)
C16 0.095(6) 0.114(5) 0.084(7) -0.015(5) -0.011(6) 0.011(5)
C17 0.105(6) 0.122(6) 0.107(8) -0.014(6) -0.001(7) 0.000(5)
C18 0.129(8) 0.116(6) 0.101(9) -0.024(6) -0.025(7) -0.005(5)
C19 0.139(8) 0.216(10) 0.074(8) -0.052(7) -0.011(8) -0.001(8)
C20 0.126(7) 0.176(8) 0.053(7) -0.019(6) 0.017(6) 0.013(6)
C21 0.092(5) 0.063(4) 0.076(7) 0.006(5) 0.001(5) 0.002(4)
C22 0.089(5) 0.112(6) 0.081(8) 0.028(5) 0.004(5) -0.014(5)
C23 0.103(6) 0.119(7) 0.121(10) 0.031(7) 0.039(7) 0.010(5)
C24 0.161(8) 0.102(7) 0.072(8) 0.018(6) -0.002(7) 0.032(6)
C25 0.203(9) 0.098(6) 0.076(8) 0.016(5) -0.032(7) -0.011(7)
C26 0.128(6) 0.074(5) 0.106(8) -0.008(5) -0.021(7) -0.014(5)
C27 0.066(4) 0.055(4) 0.082(6) -0.012(4) 0.005(4) 0.003(4)
C28 0.065(4) 0.077(4) 0.071(6) -0.010(4) -0.007(4) 0.019(4)
C29 0.061(4) 0.055(4) 0.068(5) 0.002(4) -0.002(4) 0.007(4)
C30 0.067(4) 0.068(4) 0.088(6) -0.010(4) 0.007(3) 0.001(3)
C31 0.074(4) 0.063(4) 0.084(6) -0.011(4) 0.002(4) 0.013(4)
C32 0.066(4) 0.067(4) 0.071(6) -0.012(4) -0.016(4) 0.011(3)
C33 0.107(5) 0.154(6) 0.091(6) -0.033(5) -0.024(5) 0.050(5)
C34 0.065(4) 0.054(4) 0.060(5) 0.007(3) 0.005(3) -0.001(3)
C35 0.057(4) 0.065(4) 0.081(5) 0.013(3) -0.003(3) 0.004(4)
C36 0.070(4) 0.053(4) 0.107(6) 0.010(4) 0.003(4) -0.001(4)
C37 0.070(5) 0.068(5) 0.076(5) -0.004(4) -0.009(4) 0.007(4)
C38 0.060(4) 0.072(5) 0.135(7) 0.003(4) 0.012(4) -0.001(4)
C39 0.073(4) 0.073(4) 0.102(6) -0.007(4) 0.009(4) -0.004(4)
C40 0.067(4) 0.143(6) 0.170(8) -0.017(5) 0.042(5) 0.004(4)
C41 0.063(5) 0.072(4) 0.092(7) 0.002(4) 0.010(5) 0.008(4)
C42 0.119(7) 0.106(6) 0.130(9) -0.043(6) 0.059(6) -0.016(5)
C43 0.134(8) 0.149(8) 0.151(10) -0.023(7) 0.068(9) -0.004(7)
C44 0.097(7) 0.154(9) 0.173(13) 0.039(9) 0.060(9) 0.038(7)
C45 0.080(6) 0.139(8) 0.145(10) 0.047(7) 0.005(7) -0.024(5)
C46 0.081(5) 0.130(6) 0.092(6) 0.034(5) -0.014(6) -0.019(5)
C47 0.080(5) 0.072(5) 0.065(5) -0.008(4) -0.006(4) 0.021(4)
C48 0.074(4) 0.082(4) 0.123(7) -0.024(4) 0.020(4) 0.003(5)
C49 0.089(6) 0.127(6) 0.135(8) -0.031(6) 0.011(5) 0.023(6)
C50 0.092(6) 0.153(9) 0.114(8) -0.031(7) -0.004(6) 0.065(6)
C51 0.133(6) 0.098(5) 0.107(7) -0.012(5) 0.001(6) 0.041(6)
C52 0.106(5) 0.077(5) 0.103(6) -0.005(4) 0.018(5) 0.028(5)
N1 0.082(4) 0.073(4) 0.081(4) 0.013(3) 0.013(3) 0.010(3)
N2 0.064(3) 0.070(3) 0.060(4) -0.001(3) -0.015(3) 0.002(3)
O1 0.107(4) 0.071(3) 0.160(5) 0.027(3) 0.008(3) -0.009(3)
O2 0.119(3) 0.170(4) 0.100(4) 0.046(4) 0.046(3) 0.019(3)
O3 0.125(4) 0.092(3) 0.104(4) -0.024(3) 0.003(3) 0.017(3)
O4 0.118(4) 0.154(5) 0.130(6) -0.013(5) -0.024(4) -0.005(4)
O5 0.097(3) 0.059(3) 0.129(4) -0.009(3) -0.003(3) -0.007(2)
O6 0.110(3) 0.066(3) 0.082(3) -0.019(2) -0.015(3) 0.012(2)
O7 0.091(3) 0.111(3) 0.073(3) 0.022(3) 0.033(3) 0.002(2)
O8 0.074(3) 0.086(3) 0.136(5) -0.025(3) 0.005(3) 0.021(3)
S1 0.0985(14) 0.1035(15) 0.0840(18) 0.0081(13) 0.0239(14) 0.0201(12)
S2 0.0778(11) 0.0686(11) 0.0751(15) -0.0033(10) 0.0007(11) 0.0096(9)

loop_
_atom_type_symbol
_atom_type_description
_atom_type_scat_dispersion_real
_atom_type_scat_dispersion_imag
_atom_type_scat_source
C C 0.0033 0.0016 'International Tables Vol C Tables 4.2.6.8 and 6.1.1.4'
H H 0.0000 0.0000 'International Tables Vol C Tables 4.2.6.8 and 6.1.1.4'
N N 0.0061 0.0033 'International Tables Vol C Tables 4.2.6.8 and 6.1.1.4'
O O 0.0106 0.0060 'International Tables Vol C Tables 4.2.6.8 and 6.1.1.4'
S S 0.1246 0.1234 'International Tables Vol C Tables 4.2.6.8 and 6.1.1.4'

loop_
_geom_angle_atom_site_label_1
_geom_angle_atom_site_label_2
_geom_angle_atom_site_label_3
_geom_angle
O1 C1 N1 130.2(7)
O1 C1 C2 137.8(7)
N1 C1 C2 91.9(5)
C1 C2 C6 113.3(5)
C1 C2 C3 88.2(5)
C6 C2 C3 106.3(5)
C1 C2 H2 115(3)
C6 C2 H2 115(3)
C3 C2 H2 115(3)
N1 C3 C15 112.8(5)
N1 C3 C4 112.9(5)
C15 C3 C4 117.3(5)
N1 C3 C2 87.0(4)
C15 C3 C2 117.6(5)
C4 C3 C2 105.3(5)
C5 C4 C3 106.1(5)
C5 C4 H4A 110.5
C3 C4 H4A 110.5
C5 C4 H4B 110.5
C3 C4 H4B 110.5
H4A C4 H4B 108.7
C4 C5 C21 116.4(6)
C4 C5 C6 103.5(6)
C21 C5 C6 116.3(6)
C4 C5 H5 107(3)
C21 C5 H5 107(3)
C6 C5 H5 106(3)
C2 C6 C5 104.6(6)
C2 C6 C7 110.9(5)
C5 C6 C7 113.0(6)
C2 C6 H6 109(3)
C5 C6 H6 110(3)
C7 C6 H6 109(3)
C6 C7 H7A 109.5
C6 C7 H7B 109.5
H7A C7 H7B 109.5
C6 C7 H7C 109.5
H7A C7 H7C 109.5
H7B C7 H7C 109.5
C9 C8 C13 120.6(7)
C9 C8 S1 119.4(7)
C13 C8 S1 119.9(7)
C8 C9 C10 120.7(7)
C8 C9 H9 119.7
C10 C9 H9 119.7
C11 C10 C9 119.4(8)
C11 C10 H10 120.3
C9 C10 H10 120.3
O4 C11 C10 123.9(9)
O4 C11 C12 115.6(9)
C10 C11 C12 120.5(9)
C11 C12 C13 119.2(8)
C11 C12 H12 120.4
C13 C12 H12 120.4
C8 C13 C12 119.6(7)
C8 C13 H13 120.2
C12 C13 H13 120.2
O4 C14 H14A 109.5
O4 C14 H14B 109.5
H14A C14 H14B 109.5
O4 C14 H14C 109.5
H14A C14 H14C 109.5
H14B C14 H14C 109.5
C20 C15 C16 117.4(7)
C20 C15 C3 124.8(7)
C16 C15 C3 117.7(8)
C15 C16 C17 121.9(7)
C15 C16 H16 119.0
C17 C16 H16 119.0
C18 C17 C16 118.6(8)
C18 C17 H17 120.7
C16 C17 H17 120.7
C19 C18 C17 120.3(8)
C19 C18 H18 119.8
C17 C18 H18 119.8
C18 C19 C20 119.6(9)
C18 C19 H19 120.2
C20 C19 H19 120.2
C15 C20 C19 122.0(8)
C15 C20 H20 119.0
C19 C20 H20 119.0
C22 C21 C26 117.5(7)
C22 C21 C5 124.2(8)
C26 C21 C5 118.3(8)
C21 C22 C23 122.0(8)
C21 C22 H22 119.0
C23 C22 H22 119.0
C24 C23 C22 119.9(9)
C24 C23 H23 120.0
C22 C23 H23 120.0
C25 C24 C23 118.9(9)
C25 C24 H24 120.5
C23 C24 H24 120.5
C24 C25 C26 121.8(8)
C24 C25 H25 119.1
C26 C25 H25 119.1
C21 C26 C25 119.9(7)
C21 C26 H26 120.0
C25 C26 H26 120.0
O5 C27 N2 130.6(6)
O5 C27 C28 136.9(6)
N2 C27 C28 92.5(5)
C27 C28 C32 113.1(5)
C27 C28 C29 88.1(4)
C32 C28 C29 107.4(5)
C27 C28 H28 115(3)
C32 C28 H28 115(3)
C29 C28 H28 115(3)
C41 C29 C30 115.3(5)
C41 C29 N2 113.3(4)
C30 C29 N2 111.7(5)
C41 C29 C28 121.6(5)
C30 C29 C28 105.5(4)
N2 C29 C28 85.9(4)
C31 C30 C29 104.6(4)
C31 C30 H30A 110.8
C29 C30 H30A 110.8
C31 C30 H30B 110.8
C29 C30 H30B 110.8
H30A C30 H30B 108.9
C47 C31 C30 117.4(5)
C47 C31 C32 114.8(5)
C30 C31 C32 104.7(5)
C47 C31 H31 107(3)
C30 C31 H31 106(3)
C32 C31 H31 106(3)
C33 C32 C28 111.8(6)
C33 C32 C31 112.8(5)
C28 C32 C31 103.7(5)
C33 C32 H32 109(3)
C28 C32 H32 109(3)
C31 C32 H32 109(3)
C32 C33 H33A 109.5
C32 C33 H33B 109.5
H33A C33 H33B 109.5
C32 C33 H33C 109.5
H33A C33 H33C 109.5
H33B C33 H33C 109.5
C35 C34 C39 118.2(5)
C35 C34 S2 121.4(5)
C39 C34 S2 120.4(5)
C36 C35 C34 122.0(5)
C36 C35 H35 119.0
C34 C35 H35 119.0
C35 C36 C37 120.3(5)
C35 C36 H36 119.9
C37 C36 H36 119.9
O8 C37 C38 124.6(6)
O8 C37 C36 117.3(6)
C38 C37 C36 118.1(6)
C39 C38 C37 121.4(6)
C39 C38 H38 119.3
C37 C38 H38 119.3
C38 C39 C34 120.0(5)
C38 C39 H39 120.0
C34 C39 H39 120.0
O8 C40 H40A 109.5
O8 C40 H40B 109.5
H40A C40 H40B 109.5
O8 C40 H40C 109.5
H40A C40 H40C 109.5
H40B C40 H40C 109.5
C42 C41 C46 116.8(7)
C42 C41 C29 122.2(7)
C46 C41 C29 120.9(7)
C41 C42 C43 122.3(8)
C41 C42 H42 118.9
C43 C42 H42 118.9
C44 C43 C42 118.5(11)
C44 C43 H43 120.8
C42 C43 H43 120.8
C43 C44 C45 122.1(10)
C43 C44 H44 119.0
C45 C44 H44 119.0
C46 C45 C44 117.3(9)
C46 C45 H45 121.4
C44 C45 H45 121.4
C45 C46 C41 122.6(7)
C45 C46 H46 118.7
C41 C46 H46 118.7
C52 C47 C48 117.2(6)
C52 C47 C31 124.8(7)
C48 C47 C31 118.0(6)
C49 C48 C47 121.7(6)
C49 C48 H48 119.2
C47 C48 H48 119.2
C50 C49 C48 120.3(8)
C50 C49 H49 119.8
C48 C49 H49 119.8
C49 C50 C51 119.3(8)
C49 C50 H50 120.4
C51 C50 H50 120.4
C50 C51 C52 120.4(7)
C50 C51 H51 119.8
C52 C51 H51 119.8
C47 C52 C51 121.1(6)
C47 C52 H52 119.5
C51 C52 H52 119.5
C1 N1 C3 92.9(5)
C1 N1 S1 129.6(5)
C3 N1 S1 133.3(4)
C27 N2 C29 93.2(4)
C27 N2 S2 130.6(4)
C29 N2 S2 136.2(4)
C11 O4 C14 119.0(7)
C37 O8 C40 117.9(5)
O2 S1 O3 122.6(3)
O2 S1 N1 107.0(3)
O3 S1 N1 104.9(3)
O2 S1 C8 107.6(4)
O3 S1 C8 109.4(3)
N1 S1 C8 103.7(3)
O6 S2 O7 120.9(3)
O6 S2 N2 105.8(2)
O7 S2 N2 106.4(2)
O6 S2 C34 109.7(3)
O7 S2 C34 108.3(2)
N2 S2 C34 104.4(2)

loop_
_geom_bond_atom_site_label_1
_geom_bond_atom_site_label_2
_geom_bond_distance
C1 O1 1.190(7)
C1 N1 1.427(7)
C1 C2 1.506(8)
C2 C6 1.524(8)
C2 C3 1.552(7)
C2 H2 0.98(5)
C3 N1 1.511(7)
C3 C15 1.513(8)
C3 C4 1.522(7)
C4 C5 1.506(8)
C4 H4A 0.9700
C4 H4B 0.9700
C5 C21 1.513(8)
C5 C6 1.526(7)
C5 H5 0.98(5)
C6 C7 1.551(8)
C6 H6 0.98(5)
C7 H7A 0.9600
C7 H7B 0.9600
C7 H7C 0.9600
C8 C9 1.362(7)
C8 C13 1.369(7)
C8 S1 1.758(7)
C9 C10 1.383(8)
C9 H9 0.9300
C10 C11 1.371(9)
C10 H10 0.9300
C11 O4 1.368(8)
C11 C12 1.383(9)
C12 C13 1.401(8)
C12 H12 0.9300
C13 H13 0.9300
C14 O4 1.420(8)
C14 H14A 0.9600
C14 H14B 0.9600
C14 H14C 0.9600
C15 C20 1.370(8)
C15 C16 1.384(7)
C16 C17 1.398(8)
C16 H16 0.9300
C17 C18 1.382(8)
C17 H17 0.9300
C18 C19 1.371(9)
C18 H18 0.9300
C19 C20 1.385(9)
C19 H19 0.9300
C20 H20 0.9300
C21 C22 1.372(8)
C21 C26 1.384(8)
C22 C23 1.385(9)
C22 H22 0.9300
C23 C24 1.373(9)
C23 H23 0.9300
C24 C25 1.343(10)
C24 H24 0.9300
C25 C26 1.398(9)
C25 H25 0.9300
C26 H26 0.9300
C27 O5 1.192(6)
C27 N2 1.398(6)
C27 C28 1.516(8)
C28 C32 1.531(7)
C28 C29 1.554(7)
C28 H28 0.98(5)
C29 C41 1.503(8)
C29 C30 1.531(6)
C29 N2 1.538(6)
C30 C31 1.529(7)
C30 H30A 0.9700
C30 H30B 0.9700
C31 C47 1.527(7)
C31 C32 1.532(8)
C31 H31 0.98(5)
C32 C33 1.511(7)
C32 H32 0.98(5)
C33 H33A 0.9600
C33 H33B 0.9600
C33 H33C 0.9600
C34 C35 1.379(6)
C34 C39 1.386(7)
C34 S2 1.720(5)
C35 C36 1.370(6)
C35 H35 0.9300
C36 C37 1.387(7)
C36 H36 0.9300
C37 O8 1.347(6)
C37 C38 1.386(6)
C38 C39 1.386(7)
C38 H38 0.9300
C39 H39 0.9300
C40 O8 1.442(6)
C40 H40A 0.9600
C40 H40B 0.9600
C40 H40C 0.9600
C41 C42 1.359(8)
C41 C46 1.408(8)
C42 C43 1.382(10)
C42 H42 0.9300
C43 C44 1.362(11)
C43 H43 0.9300
C44 C45 1.379(10)
C44 H44 0.9300
C45 C46 1.370(9)
C45 H45 0.9300
C46 H46 0.9300
C47 C52 1.366(7)
C47 C48 1.388(7)
C48 C49 1.358(8)
C48 H48 0.9300
C49 C50 1.355(9)
C49 H49 0.9300
C50 C51 1.369(9)
C50 H50 0.9300
C51 C52 1.373(8)
C51 H51 0.9300
C52 H52 0.9300
N1 S1 1.674(5)
N2 S2 1.651(4)
O2 S1 1.426(4)
O3 S1 1.427(4)
O6 S2 1.422(3)
O7 S2 1.434(4)

loop_
_geom_torsion_atom_site_label_1
_geom_torsion_atom_site_label_2
_geom_torsion_atom_site_label_3
_geom_torsion_atom_site_label_4
_geom_torsion
O1 C1 C2 C6 67.8(10)
N1 C1 C2 C6 -107.8(5)
O1 C1 C2 C3 174.8(8)
N1 C1 C2 C3 -0.8(5)
C1 C2 C3 N1 0.7(5)
C6 C2 C3 N1 114.5(5)
C1 C2 C3 C15 115.0(6)
C6 C2 C3 C15 -131.3(6)
C1 C2 C3 C4 -112.2(5)
C6 C2 C3 C4 1.6(7)
N1 C3 C4 C5 -71.9(6)
C15 C3 C4 C5 154.4(6)
C2 C3 C4 C5 21.4(7)
C3 C4 C5 C21 -165.0(5)
C3 C4 C5 C6 -36.1(6)
C1 C2 C6 C5 71.7(7)
C3 C2 C6 C5 -23.5(6)
C1 C2 C6 C7 -166.2(5)
C3 C2 C6 C7 98.6(6)
C4 C5 C6 C2 36.6(6)
C21 C5 C6 C2 165.7(6)
C4 C5 C6 C7 -84.1(7)
C21 C5 C6 C7 44.9(9)
C13 C8 C9 C10 0.5(9)
S1 C8 C9 C10 176.4(5)
C8 C9 C10 C11 -2.9(10)
C9 C10 C11 O4 -175.9(6)
C9 C10 C11 C12 3.2(10)
O4 C11 C12 C13 178.0(6)
C10 C11 C12 C13 -1.2(10)
C9 C8 C13 C12 1.6(9)
S1 C8 C13 C12 -174.3(5)
C11 C12 C13 C8 -1.2(10)
N1 C3 C15 C20 -10.4(8)
C4 C3 C15 C20 123.4(7)
C2 C3 C15 C20 -109.4(7)
N1 C3 C15 C16 169.9(5)
C4 C3 C15 C16 -56.3(7)
C2 C3 C15 C16 71.0(8)
C20 C15 C16 C17 -1.1(10)
C3 C15 C16 C17 178.6(6)
C15 C16 C17 C18 1.1(11)
C16 C17 C18 C19 1.7(12)
C17 C18 C19 C20 -4.6(14)
C16 C15 C20 C19 -1.8(11)
C3 C15 C20 C19 178.6(7)
C18 C19 C20 C15 4.6(13)
C4 C5 C21 C22 21.5(8)
C6 C5 C21 C22 -101.0(7)
C4 C5 C21 C26 -159.8(6)
C6 C5 C21 C26 77.7(7)
C26 C21 C22 C23 -0.2(9)
C5 C21 C22 C23 178.6(6)
C21 C22 C23 C24 0.0(10)
C22 C23 C24 C25 0.0(11)
C23 C24 C25 C26 0.3(12)
C22 C21 C26 C25 0.4(9)
C5 C21 C26 C25 -178.4(6)
C24 C25 C26 C21 -0.5(11)
O5 C27 C28 C32 75.8(9)
N2 C27 C28 C32 -103.8(5)
O5 C27 C28 C29 -176.0(7)
N2 C27 C28 C29 4.3(4)
C27 C28 C29 C41 110.9(5)
C32 C28 C29 C41 -135.5(5)
C27 C28 C29 C30 -115.3(5)
C32 C28 C29 C30 -1.7(7)
C27 C28 C29 N2 -3.9(4)
C32 C28 C29 N2 109.7(5)
C41 C29 C30 C31 160.7(5)
N2 C29 C30 C31 -68.2(6)
C28 C29 C30 C31 23.6(6)
C29 C30 C31 C47 -165.7(5)
C29 C30 C31 C32 -37.1(6)
C27 C28 C32 C33 -163.4(5)
C29 C28 C32 C33 101.1(6)
C27 C28 C32 C31 74.8(6)
C29 C28 C32 C31 -20.8(7)
C47 C31 C32 C33 44.6(8)
C30 C31 C32 C33 -85.6(6)
C47 C31 C32 C28 165.8(6)
C30 C31 C32 C28 35.6(6)
C39 C34 C35 C36 -0.5(9)
S2 C34 C35 C36 179.4(4)
C34 C35 C36 C37 -0.2(9)
C35 C36 C37 O8 -178.8(5)
C35 C36 C37 C38 1.2(9)
O8 C37 C38 C39 178.4(6)
C36 C37 C38 C39 -1.5(10)
C37 C38 C39 C34 0.9(10)
C35 C34 C39 C38 0.2(9)
S2 C34 C39 C38 -179.7(5)
C30 C29 C41 C42 -129.4(6)
N2 C29 C41 C42 100.3(7)
C28 C29 C41 C42 0.3(9)
C30 C29 C41 C46 52.3(7)
N2 C29 C41 C46 -78.0(7)
C28 C29 C41 C46 -178.0(5)
C46 C41 C42 C43 -3.1(11)
C29 C41 C42 C43 178.6(6)
C41 C42 C43 C44 6.4(13)
C42 C43 C44 C45 -8.5(15)
C43 C44 C45 C46 7.3(15)
C44 C45 C46 C41 -3.9(12)
C42 C41 C46 C45 1.9(10)
C29 C41 C46 C45 -179.8(6)
C30 C31 C47 C52 14.5(9)
C32 C31 C47 C52 -109.1(7)
C30 C31 C47 C48 -167.6(6)
C32 C31 C47 C48 68.8(7)
C52 C47 C48 C49 -0.9(10)
C31 C47 C48 C49 -178.9(6)
C47 C48 C49 C50 1.4(12)
C48 C49 C50 C51 -2.0(13)
C49 C50 C51 C52 2.1(12)
C48 C47 C52 C51 1.0(10)
C31 C47 C52 C51 178.9(6)
C50 C51 C52 C47 -1.7(11)
O1 C1 N1 C3 -175.3(7)
C2 C1 N1 C3 0.8(5)
O1 C1 N1 S1 -16.5(10)
C2 C1 N1 S1 159.6(5)
C15 C3 N1 C1 -119.6(5)
C4 C3 N1 C1 104.5(5)
C2 C3 N1 C1 -0.8(5)
C15 C3 N1 S1 83.0(6)
C4 C3 N1 S1 -52.9(8)
C2 C3 N1 S1 -158.3(5)
O5 C27 N2 C29 176.0(6)
C28 C27 N2 C29 -4.4(4)
O5 C27 N2 S2 -6.2(9)
C28 C27 N2 S2 173.5(4)
C41 C29 N2 C27 -118.5(5)
C30 C29 N2 C27 109.4(5)
C28 C29 N2 C27 4.3(4)
C41 C29 N2 S2 63.9(7)
C30 C29 N2 S2 -68.3(6)
C28 C29 N2 S2 -173.4(4)
C10 C11 O4 C14 -2.1(10)
C12 C11 O4 C14 178.8(6)
C38 C37 O8 C40 -1.7(9)
C36 C37 O8 C40 178.2(6)
C1 N1 S1 O2 61.8(6)
C3 N1 S1 O2 -148.0(6)
C1 N1 S1 O3 -166.5(5)
C3 N1 S1 O3 -16.2(6)
C1 N1 S1 C8 -51.7(6)
C3 N1 S1 C8 98.5(6)
C9 C8 S1 O2 155.7(5)
C13 C8 S1 O2 -28.4(6)
C9 C8 S1 O3 20.4(6)
C13 C8 S1 O3 -163.7(5)
C9 C8 S1 N1 -91.1(5)
C13 C8 S1 N1 84.8(5)
C27 N2 S2 O6 -166.3(4)
C29 N2 S2 O6 10.6(5)
C27 N2 S2 O7 -36.5(5)
C29 N2 S2 O7 140.4(5)
C27 N2 S2 C34 77.9(5)
C29 N2 S2 C34 -105.2(5)
C35 C34 S2 O6 167.5(4)
C39 C34 S2 O6 -12.6(6)
C35 C34 S2 O7 33.6(5)
C39 C34 S2 O7 -146.5(5)
C35 C34 S2 N2 -79.5(5)
C39 C34 S2 N2 100.4(5)
